data_4036524
loop_
_publ_author_name
'R\"udiger, Elias C'
'Rominger, Frank'
'Steuer, Lena'
'Bunz, Uwe H. F.'

_publ_section_title
;
 Synthesis of Substituted Trinaphthylenes.
;
_journal_issue 1
_journal_name_full 'The Journal of organic chemistry'
_journal_page_first 193
_journal_page_last 196
_journal_paper_doi 10.1021/acs.joc.5b02481
_journal_volume 81
_journal_year 2016
_chemical_formula_sum 'C66 H90 O6'
_chemical_formula_weight 979.37
_chemical_name_common '6 in paper'
_space_group_crystal_system monoclinic
_space_group_IT_number 14
_space_group_name_Hall '-P 2yn'
_space_group_name_H-M_alt 'P 1 21/n 1'
_atom_sites_solution_hydrogens geom
_audit_creation_method SHELXL-2014/7
_cell_angle_alpha 90
_cell_angle_beta 108.1873(16)
_cell_angle_gamma 90
_cell_formula_units_Z 4
_cell_length_a 25.7088(14)
_cell_length_b 8.7790(5)
_cell_length_c 27.1747(16)
_cell_measurement_reflns_used 4667
_cell_measurement_temperature 200(2)
_cell_measurement_theta_max 24.41
_cell_measurement_theta_min 2.25
_cell_volume 5826.9(6)
_computing_cell_refinement 'Bruker SAINT'
_computing_data_collection 'Bruker APEX2'
_computing_data_reduction 'Bruker SAINT'
_computing_molecular_graphics 'Bruker SHELXTL'
_computing_publication_material 'Bruker SHELXTL'
_computing_structure_refinement 'SHELXL-2014/7 (Sheldrick, 2014)'
_computing_structure_solution 'SHELXS-97 (Sheldrick 2008)'
_diffrn_ambient_temperature 200(2)
_diffrn_measured_fraction_theta_full 0.999
_diffrn_measured_fraction_theta_max 0.999
_diffrn_measurement_device_type 'Bruker APEX-II Quazar area detector'
_diffrn_measurement_method '\f and \w scans'
_diffrn_radiation_type MoK\a
_diffrn_radiation_wavelength 0.71073
_diffrn_reflns_av_R_equivalents 0.0544
_diffrn_reflns_av_unetI/netI 0.0604
_diffrn_reflns_Laue_measured_fraction_full 0.999
_diffrn_reflns_Laue_measured_fraction_max 0.999
_diffrn_reflns_limit_h_max 28
_diffrn_reflns_limit_h_min -27
_diffrn_reflns_limit_k_max 9
_diffrn_reflns_limit_k_min -9
_diffrn_reflns_limit_l_max 30
_diffrn_reflns_limit_l_min -30
_diffrn_reflns_number 31050
_diffrn_reflns_point_group_measured_fraction_full 0.999
_diffrn_reflns_point_group_measured_fraction_max 0.999
_diffrn_reflns_theta_full 23.254
_diffrn_reflns_theta_max 23.254
_diffrn_reflns_theta_min 1.314
_diffrn_source 'ImuS microsource'
_exptl_absorpt_coefficient_mu 0.069
_exptl_absorpt_correction_T_max 0.9579
_exptl_absorpt_correction_T_min 0.9074
_exptl_absorpt_correction_type multi-scan
_exptl_absorpt_process_details
;
Sheldrick, G. M. (2008). <i>SADABS</i>. University of G\"ottingen, Germany.
;
_exptl_crystal_colour colourless
_exptl_crystal_density_diffrn 1.116
_exptl_crystal_description plate
_exptl_crystal_F_000 2136
_exptl_crystal_size_max 0.220
_exptl_crystal_size_mid 0.190
_exptl_crystal_size_min 0.060
_refine_diff_density_max 0.428
_refine_diff_density_min -0.234
_refine_diff_density_rms 0.044
_refine_ls_extinction_method none
_refine_ls_goodness_of_fit_ref 1.034
_refine_ls_hydrogen_treatment constr
_refine_ls_matrix_type full
_refine_ls_number_parameters 760
_refine_ls_number_reflns 8352
_refine_ls_number_restraints 1544
_refine_ls_restrained_S_all 1.037
_refine_ls_R_factor_all 0.1216
_refine_ls_R_factor_gt 0.0684
_refine_ls_shift/su_max 0.001
_refine_ls_shift/su_mean 0.000
_refine_ls_structure_factor_coef Fsqd
_refine_ls_weighting_details 'w=1/[\s^2^(Fo^2^)+(0.0775P)^2^+5.4625P] where P=(Fo^2^+2Fc^2^)/3'
_refine_ls_weighting_scheme calc
_refine_ls_wR_factor_gt 0.1702
_refine_ls_wR_factor_ref 0.2009
_reflns_Friedel_coverage 0.000
_reflns_number_gt 4863
_reflns_number_total 8352
_reflns_threshold_expression 'I > 2\s(I)'
_cod_data_source_file ELR7.CIF
_cod_data_source_block elr7
_cod_original_sg_symbol_H-M 'P 21/n'
_cod_database_code 4036524
_shelx_shelxl_version_number 2014/7
_shelx_space_group_comment
; 
The symmetry employed for this shelxl refinement is uniquely defined 
by the following loop, which should always be used as a source of 
symmetry information in preference to the above space-group names. 
They are only intended as comments. 
;
_shelx_estimated_absorpt_t_min 0.985
_shelx_estimated_absorpt_t_max 0.996

loop_
_space_group_symop_operation_xyz
'x, y, z'
'-x+1/2, y+1/2, -z+1/2'
'-x, -y, -z'
'x-1/2, -y-1/2, z-1/2'

loop_
_atom_site_label
_atom_site_type_symbol
_atom_site_fract_x
_atom_site_fract_y
_atom_site_fract_z
_atom_site_U_iso_or_equiv
_atom_site_adp_type
_atom_site_occupancy
_atom_site_site_symmetry_order
_atom_site_calc_flag
_atom_site_refinement_flags_posn
_atom_site_refinement_flags_adp
_atom_site_refinement_flags_occupancy
_atom_site_disorder_assembly
_atom_site_disorder_group
C11 C 0.39242(13) 0.7591(4) 0.38154(12) 0.0313(8) Uani 1 1 d D U . . .
C12 C 0.35572(13) 0.7572(4) 0.33212(13) 0.0351(9) Uani 1 1 d D U . . .
H12 H 0.3660 0.7067 0.3057 0.042 Uiso 1 1 calc R U . . .
C13 C 0.30395(13) 0.8262(4) 0.31900(12) 0.0330(8) Uani 1 1 d D U . . .
C14 C 0.26781(14) 0.8269(4) 0.26756(13) 0.0378(9) Uani 1 1 d D U . . .
H14 H 0.2782 0.7771 0.2410 0.045 Uiso 1 1 calc R U . . .
C15 C 0.21826(14) 0.8984(4) 0.25575(12) 0.0362(9) Uani 1 1 d D U . . .
C16 C 0.20155(13) 0.9681(4) 0.29589(12) 0.0350(9) Uani 1 1 d D U . . .
C17 C 0.23526(13) 0.9665(4) 0.34573(12) 0.0351(9) Uani 1 1 d D U . . .
H17 H 0.2235 1.0122 0.3721 0.042 Uiso 1 1 calc R U . . .
C18 C 0.28788(13) 0.8974(4) 0.35891(12) 0.0323(8) Uani 1 1 d D U . . .
C19 C 0.32558(13) 0.9001(4) 0.40905(12) 0.0346(9) Uani 1 1 d D U . . .
H19 H 0.3149 0.9466 0.4360 0.042 Uiso 1 1 calc R U . . .
C20 C 0.37775(13) 0.8381(4) 0.42113(12) 0.0326(8) Uani 1 1 d D U . . .
C21 C 0.41796(13) 0.8547(4) 0.47309(12) 0.0326(8) Uani 1 1 d D U . . .
C22 C 0.40811(14) 0.9444(4) 0.51142(12) 0.0339(8) Uani 1 1 d D U . . .
H22 H 0.3743 0.9974 0.5034 0.041 Uiso 1 1 calc R U . . .
C23 C 0.44532(13) 0.9605(4) 0.56097(12) 0.0318(8) Uani 1 1 d D U . . .
C24 C 0.43428(14) 1.0472(4) 0.60048(12) 0.0357(9) Uani 1 1 d D U . . .
H24 H 0.4007 1.1015 0.5930 0.043 Uiso 1 1 calc R U . . .
C25 C 0.47086(13) 1.0543(4) 0.64911(12) 0.0343(8) Uani 1 1 d D U . . .
C26 C 0.52206(13) 0.9767(4) 0.66057(12) 0.0343(8) Uani 1 1 d D U . . .
C27 C 0.53393(14) 0.8964(4) 0.62293(12) 0.0358(9) Uani 1 1 d D U . . .
H27 H 0.5685 0.8472 0.6306 0.043 Uiso 1 1 calc R U . . .
C28 C 0.49628(13) 0.8838(4) 0.57258(12) 0.0319(8) Uani 1 1 d D U . . .
C29 C 0.50693(13) 0.7976(4) 0.53371(12) 0.0336(8) Uani 1 1 d D U . . .
H29 H 0.5415 0.7488 0.5413 0.040 Uiso 1 1 calc R U . . .
C30 C 0.46985(13) 0.7794(4) 0.48473(12) 0.0312(8) Uani 1 1 d D U . . .
C31 C 0.48248(13) 0.6852(4) 0.44507(12) 0.0321(8) Uani 1 1 d D U . . .
C32 C 0.53105(14) 0.6030(4) 0.45625(13) 0.0368(9) Uani 1 1 d D U . . .
H32 H 0.5557 0.6060 0.4906 0.044 Uiso 1 1 calc R U . . .
C33 C 0.54516(13) 0.5162(4) 0.41919(12) 0.0331(8) Uani 1 1 d D U . . .
C34 C 0.59527(14) 0.4347(4) 0.43092(13) 0.0381(9) Uani 1 1 d D U . . .
H34 H 0.6205 0.4393 0.4649 0.046 Uiso 1 1 calc R U . . .
C35 C 0.60755(14) 0.3507(4) 0.39439(13) 0.0397(9) Uani 1 1 d D U . . .
C36 C 0.56978(14) 0.3411(4) 0.34297(13) 0.0376(9) Uani 1 1 d D U . . .
C37 C 0.52139(14) 0.4164(4) 0.33096(13) 0.0367(9) Uani 1 1 d D U . . .
H37 H 0.4963 0.4083 0.2970 0.044 Uiso 1 1 calc R U . . .
C38 C 0.50754(13) 0.5073(4) 0.36832(12) 0.0340(8) Uani 1 1 d D U . . .
C39 C 0.45812(13) 0.5878(4) 0.35761(13) 0.0344(9) Uani 1 1 d D U . . .
H39 H 0.4325 0.5810 0.3238 0.041 Uiso 1 1 calc R U . . .
C40 C 0.44507(13) 0.6768(4) 0.39418(12) 0.0326(8) Uani 1 1 d D U . . .
O40 O 0.18156(10) 0.9100(3) 0.20717(8) 0.0441(7) Uani 1 1 d D U . . .
C41 C 0.19887(18) 0.8499(5) 0.16520(14) 0.0612(12) Uani 1 1 d D U . . .
H41A H 0.2002 0.7373 0.1673 0.073 Uiso 0.887(5) 1 calc R U P A 1
H41B H 0.2362 0.8872 0.1686 0.073 Uiso 0.887(5) 1 calc R U P A 1
H41C H 0.2293 0.7786 0.1812 0.073 Uiso 0.113(5) 1 calc R U P A 2
H41D H 0.1681 0.7871 0.1438 0.073 Uiso 0.113(5) 1 calc R U P A 2
C42 C 0.16111(18) 0.8966(6) 0.11449(15) 0.0547(14) Uani 0.887(5) 1 d D U P A 1
H42A H 0.1636 1.0083 0.1106 0.066 Uiso 0.887(5) 1 calc R U P A 1
H42B H 0.1231 0.8722 0.1131 0.066 Uiso 0.887(5) 1 calc R U P A 1
C43 C 0.1739(2) 0.8179(6) 0.06998(18) 0.0622(15) Uani 0.887(5) 1 d D U P A 1
H43A H 0.1438 0.8405 0.0378 0.075 Uiso 0.887(5) 1 calc R U P A 1
H43B H 0.1736 0.7066 0.0758 0.075 Uiso 0.887(5) 1 calc R U P A 1
C44 C 0.2277(3) 0.8586(7) 0.0610(2) 0.0712(18) Uani 0.887(5) 1 d D U P A 1
H44A H 0.2586 0.8277 0.0915 0.085 Uiso 0.887(5) 1 calc R U P A 1
H44B H 0.2297 0.9703 0.0569 0.085 Uiso 0.887(5) 1 calc R U P A 1
C45 C 0.2329(3) 0.7780(8) 0.0120(2) 0.090(2) Uani 0.887(5) 1 d D U P A 1
H45A H 0.2265 0.6675 0.0144 0.108 Uiso 0.887(5) 1 calc R U P A 1
H45B H 0.2045 0.8180 -0.0190 0.108 Uiso 0.887(5) 1 calc R U P A 1
C46 C 0.2880(4) 0.8027(14) 0.0064(4) 0.159(5) Uani 0.887(5) 1 d D U P A 1
H46A H 0.2902 0.7506 -0.0248 0.238 Uiso 0.887(5) 1 calc R U P A 1
H46B H 0.2942 0.9120 0.0035 0.238 Uiso 0.887(5) 1 calc R U P A 1
H46C H 0.3161 0.7616 0.0368 0.238 Uiso 0.887(5) 1 calc R U P A 1
O50 O 0.15051(9) 1.0338(3) 0.27946(8) 0.0412(6) Uani 1 1 d D U . . .
C51 C 0.13200(14) 1.1067(4) 0.31797(13) 0.0423(9) Uani 1 1 d D U . . .
H51A H 0.1562 1.1935 0.3333 0.051 Uiso 1 1 calc R U . . .
H51B H 0.1328 1.0338 0.3460 0.051 Uiso 1 1 calc R U . . .
C52 C 0.07435(14) 1.1624(5) 0.29270(14) 0.0448(10) Uani 1 1 d D U . . .
H52A H 0.0503 1.0744 0.2785 0.054 Uiso 1 1 calc R U . . .
H52B H 0.0737 1.2306 0.2635 0.054 Uiso 1 1 calc R U . . .
C53 C 0.05245(17) 1.2475(5) 0.33062(15) 0.0566(11) Uani 1 1 d D U . . .
H53A H 0.0171 1.2955 0.3112 0.068 Uiso 1 1 calc R U . . .
H53B H 0.0784 1.3301 0.3468 0.068 Uiso 1 1 calc R U . . .
C54 C 0.0437(2) 1.1483(7) 0.37321(19) 0.0890(17) Uani 1 1 d D U . . .
H54A H 0.0191 1.0634 0.3567 0.107 Uiso 1 1 calc R U . . .
H54B H 0.0794 1.1031 0.3930 0.107 Uiso 1 1 calc R U . . .
C55 C 0.0207(3) 1.2237(9) 0.4102(2) 0.134(3) Uani 1 1 d D U . . .
H55A H -0.0170 1.2577 0.3916 0.161 Uiso 1 1 calc R U . . .
H55B H 0.0428 1.3154 0.4243 0.161 Uiso 1 1 calc R U . . .
C56 C 0.0193(4) 1.1232(10) 0.4546(3) 0.180(4) Uani 1 1 d D U . . .
H56A H 0.0036 1.1797 0.4777 0.271 Uiso 1 1 calc R U . . .
H56B H -0.0032 1.0332 0.4411 0.271 Uiso 1 1 calc R U . . .
H56C H 0.0566 1.0910 0.4738 0.271 Uiso 1 1 calc R U . . .
O60 O 0.46274(9) 1.1318(3) 0.69004(8) 0.0396(6) Uani 1 1 d D U . . .
C61 C 0.41087(15) 1.2081(5) 0.67940(14) 0.0451(10) Uani 1 1 d D U . . .
H61A H 0.3808 1.1328 0.6683 0.054 Uiso 1 1 calc R U . . .
H61B H 0.4064 1.2823 0.6509 0.054 Uiso 1 1 calc R U . . .
C62 C 0.40824(16) 1.2891(5) 0.72714(15) 0.0548(11) Uani 1 1 d D U . . .
H62A H 0.4421 1.3496 0.7416 0.066 Uiso 0.640(10) 1 calc R U P B 1
H62B H 0.4066 1.2128 0.7534 0.066 Uiso 0.640(10) 1 calc R U P B 1
H62C H 0.4297 1.3846 0.7315 0.066 Uiso 0.360(10) 1 calc R U P B 2
H62D H 0.4248 1.2242 0.7578 0.066 Uiso 0.360(10) 1 calc R U P B 2
C63 C 0.3585(3) 1.3949(9) 0.7163(4) 0.062(3) Uani 0.640(10) 1 d D U P B 1
H63A H 0.3628 1.4635 0.7462 0.074 Uiso 0.640(10) 1 calc R U P B 1
H63B H 0.3559 1.4583 0.6855 0.074 Uiso 0.640(10) 1 calc R U P B 1
C64 C 0.3069(3) 1.3006(11) 0.7068(5) 0.106(4) Uani 0.640(10) 1 d D U P B 1
H64A H 0.3093 1.2430 0.7388 0.127 Uiso 0.640(10) 1 calc R U P B 1
H64B H 0.3053 1.2255 0.6792 0.127 Uiso 0.640(10) 1 calc R U P B 1
C65 C 0.2538(5) 1.3926(17) 0.6912(9) 0.175(6) Uani 0.640(10) 1 d D U P B 1
H65A H 0.2413 1.4023 0.6530 0.210 Uiso 0.640(10) 1 calc R U P B 1
H65B H 0.2258 1.3324 0.7007 0.210 Uiso 0.640(10) 1 calc R U P B 1
C66 C 0.2548(10) 1.542(2) 0.7127(10) 0.256(11) Uani 0.640(10) 1 d D U P B 1
H66A H 0.2183 1.5880 0.6995 0.384 Uiso 0.640(10) 1 calc R U P B 1
H66B H 0.2656 1.5354 0.7505 0.384 Uiso 0.640(10) 1 calc R U P B 1
H66C H 0.2812 1.6056 0.7026 0.384 Uiso 0.640(10) 1 calc R U P B 1
O70 O 0.55565(9) 0.9890(3) 0.71077(8) 0.0414(6) Uani 1 1 d D U . . .
C71 C 0.60627(13) 0.9048(4) 0.72306(13) 0.0400(9) Uani 1 1 d D U . . .
H71A H 0.6287 0.9421 0.7018 0.048 Uiso 1 1 calc R U . . .
H71B H 0.5986 0.7953 0.7155 0.048 Uiso 1 1 calc R U . . .
C72 C 0.63676(15) 0.9264(5) 0.77966(13) 0.0467(10) Uani 1 1 d D U . . .
H72A H 0.6409 1.0370 0.7870 0.056 Uiso 1 1 calc R U . . .
H72B H 0.6739 0.8828 0.7870 0.056 Uiso 1 1 calc R U . . .
C73 C 0.60955(19) 0.8545(5) 0.81595(14) 0.0634(12) Uani 1 1 d D U . . .
H73A H 0.6020 0.7450 0.8082 0.076 Uiso 0.317(11) 1 calc R U P C 1
H73B H 0.5750 0.9072 0.8143 0.076 Uiso 0.317(11) 1 calc R U P C 1
H73C H 0.5737 0.9049 0.8100 0.076 Uiso 0.683(11) 1 calc R U P C 2
H73D H 0.6021 0.7465 0.8056 0.076 Uiso 0.683(11) 1 calc R U P C 2
C74 C 0.6546(10) 0.879(4) 0.8700(5) 0.089(6) Uani 0.317(11) 1 d D U P C 1
H74A H 0.6907 0.8559 0.8657 0.107 Uiso 0.317(11) 1 calc R U P C 1
H74B H 0.6547 0.9879 0.8790 0.107 Uiso 0.317(11) 1 calc R U P C 1
C75 C 0.6501(8) 0.787(3) 0.9155(6) 0.124(7) Uani 0.317(11) 1 d D U P C 1
H75A H 0.6708 0.6917 0.9169 0.149 Uiso 0.317(11) 1 calc R U P C 1
H75B H 0.6688 0.8454 0.9474 0.149 Uiso 0.317(11) 1 calc R U P C 1
C76 C 0.5974(9) 0.748(4) 0.9173(10) 0.131(10) Uani 0.317(11) 1 d D U P C 1
H76A H 0.6008 0.6897 0.9489 0.197 Uiso 0.317(11) 1 calc R U P C 1
H76B H 0.5764 0.8415 0.9175 0.197 Uiso 0.317(11) 1 calc R U P C 1
H76C H 0.5785 0.6870 0.8869 0.197 Uiso 0.317(11) 1 calc R U P C 1
O80 O 0.65413(10) 0.2656(3) 0.40137(9) 0.0510(7) Uani 1 1 d D U . . .
C81 C 0.69286(15) 0.2611(5) 0.45173(15) 0.0550(11) Uani 1 1 d D U . . .
H81A H 0.6747 0.2354 0.4779 0.066 Uiso 1 1 calc R U . . .
H81B H 0.7113 0.3608 0.4607 0.066 Uiso 1 1 calc R U . . .
C82 C 0.73365(18) 0.1389(6) 0.44972(19) 0.0819(16) Uani 1 1 d D U . . .
H82A H 0.7592 0.1231 0.4851 0.098 Uiso 1 1 calc R U . . .
H82B H 0.7137 0.0421 0.4384 0.098 Uiso 1 1 calc R U . . .
C83 C 0.7661(2) 0.1750(7) 0.4142(2) 0.104(2) Uani 1 1 d D U . . .
H83A H 0.7874 0.2691 0.4267 0.125 Uiso 1 1 calc R U . . .
H83B H 0.7403 0.1966 0.3794 0.125 Uiso 1 1 calc R U . . .
C84 C 0.8054(3) 0.0508(9) 0.4093(3) 0.145(3) Uani 1 1 d D U . . .
H84A H 0.7843 -0.0425 0.3954 0.173 Uiso 1 1 calc R U . . .
H84B H 0.8308 0.0267 0.4441 0.173 Uiso 1 1 calc R U . . .
C85 C 0.8386(3) 0.0968(11) 0.3738(3) 0.190(4) Uani 1 1 d D U . . .
H85A H 0.8129 0.1243 0.3395 0.228 Uiso 1 1 calc R U . . .
H85B H 0.8601 0.1891 0.3883 0.228 Uiso 1 1 calc R U . . .
C86 C 0.8750(4) -0.0154(13) 0.3666(4) 0.238(5) Uani 1 1 d D U . . .
H86A H 0.8944 0.0240 0.3435 0.357 Uiso 1 1 calc R U . . .
H86B H 0.9015 -0.0417 0.4002 0.357 Uiso 1 1 calc R U . . .
H86C H 0.8542 -0.1066 0.3512 0.357 Uiso 1 1 calc R U . . .
O90 O 0.58778(10) 0.2545(3) 0.30971(9) 0.0470(7) Uani 1 1 d D U . . .
C91 C 0.55339(15) 0.2429(5) 0.25758(13) 0.0468(10) Uani 1 1 d D U . . .
H91A H 0.5427 0.3456 0.2429 0.056 Uiso 1 1 calc R U . . .
H91B H 0.5198 0.1855 0.2559 0.056 Uiso 1 1 calc R U . . .
C92 C 0.58479(16) 0.1614(5) 0.22755(14) 0.0518(11) Uani 1 1 d D U . . .
H92A H 0.5934 0.0570 0.2415 0.062 Uiso 1 1 calc R U . . .
H92B H 0.6199 0.2151 0.2322 0.062 Uiso 1 1 calc R U . . .
C93 C 0.55355(17) 0.1522(6) 0.17028(14) 0.0634(13) Uani 1 1 d D U . . .
H93A H 0.5433 0.2566 0.1570 0.076 Uiso 1 1 calc R U . . .
H93B H 0.5192 0.0947 0.1658 0.076 Uiso 1 1 calc R U . . .
C94 C 0.58470(19) 0.0771(6) 0.13780(15) 0.0741(14) Uani 1 1 d D U . . .
H94A H 0.5907 -0.0315 0.1479 0.089 Uiso 1 1 calc R U . . .
H94B H 0.6211 0.1260 0.1456 0.089 Uiso 1 1 calc R U . . .
C95 C 0.5557(2) 0.0866(8) 0.07992(17) 0.102(2) Uani 1 1 d D U . . .
H95A H 0.5198 0.0351 0.0720 0.122 Uiso 1 1 calc R U . . .
H95B H 0.5488 0.1950 0.0700 0.122 Uiso 1 1 calc R U . . .
C96 C 0.5873(3) 0.0159(10) 0.0477(2) 0.155(3) Uani 1 1 d D U . . .
H96A H 0.5664 0.0259 0.0110 0.233 Uiso 1 1 calc R U . . .
H96B H 0.6226 0.0679 0.0546 0.233 Uiso 1 1 calc R U . . .
H96C H 0.5936 -0.0922 0.0566 0.233 Uiso 1 1 calc R U . . .
C74B C 0.6388(4) 0.8578(18) 0.8730(3) 0.083(3) Uani 0.683(11) 1 d D U P C 2
H74C H 0.6523 0.9625 0.8829 0.100 Uiso 0.683(11) 1 calc R U P C 2
H74D H 0.6711 0.7900 0.8805 0.100 Uiso 0.683(11) 1 calc R U P C 2
C75B C 0.6040(5) 0.8090(19) 0.9066(4) 0.126(5) Uani 0.683(11) 1 d D U P C 2
H75C H 0.5812 0.8973 0.9097 0.151 Uiso 0.683(11) 1 calc R U P C 2
H75D H 0.5786 0.7284 0.8876 0.151 Uiso 0.683(11) 1 calc R U P C 2
C76B C 0.6303(5) 0.7551(16) 0.9564(4) 0.159(6) Uani 0.683(11) 1 d D U P C 2
H76D H 0.6030 0.7283 0.9732 0.239 Uiso 0.683(11) 1 calc R U P C 2
H76E H 0.6519 0.6647 0.9544 0.239 Uiso 0.683(11) 1 calc R U P C 2
H76F H 0.6546 0.8344 0.9765 0.239 Uiso 0.683(11) 1 calc R U P C 2
C63B C 0.3482(6) 1.327(3) 0.7236(7) 0.102(6) Uani 0.360(10) 1 d D U P B 2
H63C H 0.3308 1.2303 0.7290 0.122 Uiso 0.360(10) 1 calc R U P B 2
H63D H 0.3495 1.3938 0.7533 0.122 Uiso 0.360(10) 1 calc R U P B 2
C64B C 0.3111(7) 1.399(3) 0.6765(7) 0.132(6) Uani 0.360(10) 1 d D U P B 2
H64C H 0.3065 1.3237 0.6484 0.158 Uiso 0.360(10) 1 calc R U P B 2
H64D H 0.3322 1.4846 0.6684 0.158 Uiso 0.360(10) 1 calc R U P B 2
C65B C 0.2525(7) 1.465(3) 0.6689(8) 0.131(7) Uani 0.360(10) 1 d D U P B 2
H65C H 0.2493 1.5664 0.6525 0.158 Uiso 0.360(10) 1 calc R U P B 2
H65D H 0.2249 1.3970 0.6455 0.158 Uiso 0.360(10) 1 calc R U P B 2
C66B C 0.2415(10) 1.477(3) 0.7189(10) 0.141(8) Uani 0.360(10) 1 d D U P B 2
H66D H 0.2047 1.5185 0.7131 0.211 Uiso 0.360(10) 1 calc R U P B 2
H66E H 0.2441 1.3764 0.7349 0.211 Uiso 0.360(10) 1 calc R U P B 2
H66F H 0.2685 1.5456 0.7419 0.211 Uiso 0.360(10) 1 calc R U P B 2
C42B C 0.2160(12) 0.940(3) 0.1305(8) 0.054(6) Uani 0.113(5) 1 d D U P A 2
H42C H 0.2561 0.9280 0.1384 0.065 Uiso 0.113(5) 1 calc R U P A 2
H42D H 0.2088 1.0481 0.1363 0.065 Uiso 0.113(5) 1 calc R U P A 2
C43B C 0.1886(15) 0.903(5) 0.0735(8) 0.075(7) Uani 0.113(5) 1 d D U P A 2
H43C H 0.1536 0.8487 0.0694 0.090 Uiso 0.113(5) 1 calc R U P A 2
H43D H 0.1802 0.9982 0.0533 0.090 Uiso 0.113(5) 1 calc R U P A 2
C44B C 0.225(3) 0.804(4) 0.0529(19) 0.082(8) Uani 0.113(5) 1 d D U P A 2
H44C H 0.2521 0.7526 0.0827 0.099 Uiso 0.113(5) 1 calc R U P A 2
H44D H 0.2026 0.7231 0.0310 0.099 Uiso 0.113(5) 1 calc R U P A 2
C45B C 0.257(2) 0.883(5) 0.0219(17) 0.093(9) Uani 0.113(5) 1 d D U P A 2
H45C H 0.2367 0.9774 0.0075 0.112 Uiso 0.113(5) 1 calc R U P A 2
H45D H 0.2927 0.9134 0.0460 0.112 Uiso 0.113(5) 1 calc R U P A 2
C46B C 0.266(3) 0.800(8) -0.021(2) 0.113(16) Uani 0.113(5) 1 d D U P A 2
H46D H 0.2871 0.8638 -0.0374 0.169 Uiso 0.113(5) 1 calc R U P A 2
H46E H 0.2875 0.7072 -0.0071 0.169 Uiso 0.113(5) 1 calc R U P A 2
H46F H 0.2313 0.7714 -0.0458 0.169 Uiso 0.113(5) 1 calc R U P A 2

loop_
_atom_site_aniso_label
_atom_site_aniso_U_11
_atom_site_aniso_U_22
_atom_site_aniso_U_33
_atom_site_aniso_U_23
_atom_site_aniso_U_13
_atom_site_aniso_U_12
C11 0.0331(19) 0.033(2) 0.0296(18) 0.0015(15) 0.0116(15) -0.0010(15)
C12 0.039(2) 0.036(2) 0.0336(19) 0.0003(16) 0.0148(16) 0.0000(16)
C13 0.0320(19) 0.036(2) 0.0311(18) 0.0030(16) 0.0100(15) -0.0015(16)
C14 0.040(2) 0.042(2) 0.0321(19) -0.0026(17) 0.0110(16) 0.0011(17)
C15 0.035(2) 0.040(2) 0.0308(18) 0.0037(16) 0.0056(16) -0.0026(17)
C16 0.0315(19) 0.040(2) 0.0326(19) 0.0027(16) 0.0088(15) 0.0009(16)
C17 0.0338(19) 0.042(2) 0.0304(18) 0.0005(16) 0.0113(15) 0.0012(17)
C18 0.0316(19) 0.035(2) 0.0309(18) 0.0017(16) 0.0100(15) 0.0011(16)
C19 0.0335(19) 0.042(2) 0.0310(18) -0.0023(16) 0.0131(15) 0.0034(16)
C20 0.0343(19) 0.033(2) 0.0301(18) -0.0001(16) 0.0094(15) -0.0014(16)
C21 0.0322(19) 0.034(2) 0.0331(18) 0.0027(16) 0.0124(15) -0.0005(16)
C22 0.0319(19) 0.037(2) 0.0342(19) 0.0026(16) 0.0121(15) 0.0016(16)
C23 0.0320(19) 0.033(2) 0.0306(18) -0.0011(15) 0.0105(15) -0.0029(16)
C24 0.033(2) 0.039(2) 0.0355(19) -0.0007(16) 0.0121(16) 0.0047(17)
C25 0.035(2) 0.038(2) 0.0329(19) -0.0029(16) 0.0148(16) -0.0022(16)
C26 0.0293(19) 0.039(2) 0.0321(19) -0.0021(16) 0.0064(15) -0.0035(16)
C27 0.0283(19) 0.041(2) 0.0369(19) -0.0015(17) 0.0077(15) 0.0037(16)
C28 0.0296(19) 0.035(2) 0.0305(18) -0.0005(16) 0.0090(15) -0.0016(16)
C29 0.0283(19) 0.038(2) 0.0347(19) -0.0007(16) 0.0097(15) 0.0026(16)
C30 0.0311(19) 0.033(2) 0.0304(18) 0.0005(15) 0.0113(15) 0.0006(15)
C31 0.0340(19) 0.032(2) 0.0317(18) 0.0008(15) 0.0127(15) -0.0029(16)
C32 0.034(2) 0.043(2) 0.0336(19) -0.0039(17) 0.0112(16) -0.0006(17)
C33 0.0335(19) 0.033(2) 0.0342(19) 0.0017(16) 0.0129(15) 0.0014(16)
C34 0.033(2) 0.044(2) 0.036(2) -0.0003(17) 0.0083(16) 0.0028(17)
C35 0.035(2) 0.041(2) 0.044(2) -0.0040(18) 0.0140(17) 0.0052(17)
C36 0.040(2) 0.038(2) 0.040(2) -0.0023(17) 0.0201(17) 0.0010(17)
C37 0.037(2) 0.040(2) 0.0341(19) -0.0002(17) 0.0132(16) 0.0013(17)
C38 0.036(2) 0.036(2) 0.0328(18) 0.0020(16) 0.0143(16) -0.0012(16)
C39 0.0319(19) 0.039(2) 0.0304(19) 0.0009(16) 0.0070(15) 0.0004(16)
C40 0.0347(19) 0.034(2) 0.0317(18) 0.0037(16) 0.0147(15) -0.0005(16)
O40 0.0456(15) 0.0518(17) 0.0288(13) -0.0023(12) 0.0028(11) 0.0056(13)
C41 0.073(3) 0.063(3) 0.038(2) -0.013(2) 0.004(2) 0.023(2)
C42 0.051(3) 0.068(3) 0.038(2) -0.006(2) 0.004(2) 0.012(2)
C43 0.088(4) 0.055(3) 0.045(3) -0.003(2) 0.022(3) 0.015(3)
C44 0.073(3) 0.081(4) 0.053(3) -0.013(3) 0.009(3) 0.015(4)
C45 0.109(5) 0.105(5) 0.075(4) -0.021(4) 0.055(4) 0.000(4)
C46 0.135(7) 0.204(10) 0.172(10) -0.079(9) 0.097(7) -0.021(7)
O50 0.0336(14) 0.0545(17) 0.0335(13) 0.0017(12) 0.0075(11) 0.0072(12)
C51 0.039(2) 0.049(2) 0.037(2) 0.0002(18) 0.0085(17) 0.0042(18)
C52 0.034(2) 0.056(3) 0.041(2) -0.0013(19) 0.0070(17) 0.0062(19)
C53 0.045(2) 0.066(3) 0.055(2) -0.010(2) 0.010(2) 0.011(2)
C54 0.079(4) 0.119(5) 0.083(3) 0.007(3) 0.047(3) 0.017(3)
C55 0.143(6) 0.175(7) 0.111(5) -0.003(4) 0.079(5) 0.016(5)
C56 0.218(9) 0.238(10) 0.125(6) 0.034(6) 0.111(6) 0.004(8)
O60 0.0362(14) 0.0483(16) 0.0335(13) -0.0078(12) 0.0099(11) 0.0053(12)
C61 0.041(2) 0.053(2) 0.042(2) -0.0038(19) 0.0145(18) 0.0083(19)
C62 0.059(3) 0.058(3) 0.051(2) -0.010(2) 0.022(2) 0.007(2)
C63 0.059(4) 0.060(5) 0.078(5) -0.006(4) 0.039(4) 0.006(3)
C64 0.065(5) 0.095(7) 0.175(10) -0.011(6) 0.062(5) -0.005(4)
C65 0.081(6) 0.140(11) 0.313(16) -0.047(10) 0.075(8) 0.022(7)
C66 0.24(2) 0.156(13) 0.40(3) -0.067(14) 0.130(17) 0.042(12)
O70 0.0353(14) 0.0496(16) 0.0345(13) -0.0100(12) 0.0041(11) 0.0046(12)
C71 0.033(2) 0.045(2) 0.039(2) -0.0059(18) 0.0062(16) 0.0041(17)
C72 0.039(2) 0.053(3) 0.041(2) -0.0093(19) 0.0026(17) 0.0053(19)
C73 0.087(3) 0.058(3) 0.043(2) 0.003(2) 0.017(2) 0.006(2)
C74 0.118(11) 0.108(13) 0.039(6) 0.005(6) 0.020(6) 0.001(11)
C75 0.130(12) 0.176(15) 0.058(8) 0.035(9) 0.015(8) -0.023(11)
C76 0.131(13) 0.20(3) 0.058(15) 0.024(15) 0.019(11) -0.041(14)
O80 0.0417(15) 0.0618(18) 0.0488(16) -0.0070(14) 0.0131(13) 0.0153(14)
C81 0.037(2) 0.072(3) 0.051(2) 0.004(2) 0.0074(19) 0.010(2)
C82 0.055(3) 0.099(4) 0.086(3) 0.011(3) 0.014(3) 0.034(3)
C83 0.068(3) 0.149(6) 0.100(4) 0.003(4) 0.032(3) 0.037(4)
C84 0.096(5) 0.185(7) 0.161(6) -0.015(5) 0.052(4) 0.063(5)
C85 0.167(7) 0.241(10) 0.194(8) -0.002(7) 0.102(7) 0.090(7)
C86 0.180(9) 0.282(13) 0.267(12) -0.033(10) 0.093(8) 0.087(9)
O90 0.0462(15) 0.0551(17) 0.0418(14) -0.0072(13) 0.0167(12) 0.0101(13)
C91 0.049(2) 0.054(3) 0.040(2) -0.0049(19) 0.0173(18) 0.001(2)
C92 0.059(3) 0.055(3) 0.046(2) -0.009(2) 0.022(2) 0.005(2)
C93 0.060(3) 0.084(3) 0.051(2) -0.015(2) 0.023(2) 0.001(2)
C94 0.079(3) 0.099(4) 0.050(3) -0.015(3) 0.029(2) 0.017(3)
C95 0.115(4) 0.143(5) 0.049(3) -0.022(3) 0.029(3) 0.016(4)
C96 0.171(7) 0.240(9) 0.069(4) -0.032(5) 0.058(4) 0.050(6)
C74B 0.109(7) 0.097(8) 0.043(4) 0.013(4) 0.022(4) 0.049(6)
C75B 0.121(9) 0.184(12) 0.087(6) 0.058(6) 0.052(6) 0.053(7)
C76B 0.160(11) 0.233(14) 0.096(7) 0.054(8) 0.054(7) 0.052(9)
C63B 0.072(7) 0.122(14) 0.121(10) -0.031(9) 0.043(6) 0.012(8)
C64B 0.087(8) 0.148(14) 0.158(11) -0.009(10) 0.034(7) 0.014(9)
C65B 0.073(9) 0.111(16) 0.213(14) -0.034(12) 0.050(8) -0.011(9)
C66B 0.095(13) 0.109(18) 0.228(16) -0.069(14) 0.066(11) -0.043(13)
C42B 0.052(12) 0.065(11) 0.036(8) -0.009(7) 0.002(8) 0.025(10)
C43B 0.092(13) 0.081(15) 0.045(8) -0.017(8) 0.011(8) -0.007(12)
C44B 0.097(15) 0.079(15) 0.069(12) -0.025(11) 0.024(11) -0.007(12)
C45B 0.108(16) 0.090(17) 0.084(14) -0.019(13) 0.034(13) -0.007(14)
C46B 0.15(3) 0.10(3) 0.11(2) -0.03(2) 0.06(2) -0.03(3)

loop_
_atom_type_symbol
_atom_type_description
_atom_type_scat_dispersion_real
_atom_type_scat_dispersion_imag
_atom_type_scat_source
C C 0.0033 0.0016 'International Tables Vol C Tables 4.2.6.8 and 6.1.1.4'
H H 0.0000 0.0000 'International Tables Vol C Tables 4.2.6.8 and 6.1.1.4'
O O 0.0106 0.0060 'International Tables Vol C Tables 4.2.6.8 and 6.1.1.4'

loop_
_geom_angle_atom_site_label_1
_geom_angle_atom_site_label_2
_geom_angle_atom_site_label_3
_geom_angle
C12 C11 C20 118.6(3)
C12 C11 C40 121.3(3)
C20 C11 C40 120.1(3)
C11 C12 C13 123.3(3)
C11 C12 H12 118.4
C13 C12 H12 118.4
C12 C13 C14 122.1(3)
C12 C13 C18 118.3(3)
C14 C13 C18 119.6(3)
C15 C14 C13 120.7(3)
C15 C14 H14 119.6
C13 C14 H14 119.6
C14 C15 O40 125.0(3)
C14 C15 C16 119.9(3)
O40 C15 C16 115.1(3)
C17 C16 O50 125.1(3)
C17 C16 C15 120.4(3)
O50 C16 C15 114.6(3)
C16 C17 C18 121.0(3)
C16 C17 H17 119.5
C18 C17 H17 119.5
C19 C18 C13 118.1(3)
C19 C18 C17 123.4(3)
C13 C18 C17 118.4(3)
C20 C19 C18 123.1(3)
C20 C19 H19 118.5
C18 C19 H19 118.5
C19 C20 C11 118.4(3)
C19 C20 C21 121.6(3)
C11 C20 C21 119.9(3)
C22 C21 C30 118.1(3)
C22 C21 C20 122.4(3)
C30 C21 C20 119.5(3)
C21 C22 C23 123.4(3)
C21 C22 H22 118.3
C23 C22 H22 118.3
C22 C23 C24 123.2(3)
C22 C23 C28 118.3(3)
C24 C23 C28 118.5(3)
C25 C24 C23 121.3(3)
C25 C24 H24 119.4
C23 C24 H24 119.4
C24 C25 O60 125.0(3)
C24 C25 C26 120.0(3)
O60 C25 C26 115.0(3)
C27 C26 O70 124.9(3)
C27 C26 C25 119.6(3)
O70 C26 C25 115.5(3)
C26 C27 C28 121.7(3)
C26 C27 H27 119.2
C28 C27 H27 119.2
C29 C28 C27 122.6(3)
C29 C28 C23 118.4(3)
C27 C28 C23 119.0(3)
C30 C29 C28 123.5(3)
C30 C29 H29 118.2
C28 C29 H29 118.2
C29 C30 C21 118.3(3)
C29 C30 C31 121.7(3)
C21 C30 C31 120.0(3)
C32 C31 C40 118.4(3)
C32 C31 C30 121.3(3)
C40 C31 C30 120.3(3)
C31 C32 C33 122.8(3)
C31 C32 H32 118.6
C33 C32 H32 118.6
C32 C33 C34 122.3(3)
C32 C33 C38 118.7(3)
C34 C33 C38 119.0(3)
C35 C34 C33 120.9(3)
C35 C34 H34 119.5
C33 C34 H34 119.5
C34 C35 O80 126.1(3)
C34 C35 C36 120.4(3)
O80 C35 C36 113.5(3)
C37 C36 O90 125.9(3)
C37 C36 C35 119.8(3)
O90 C36 C35 114.3(3)
C36 C37 C38 121.2(3)
C36 C37 H37 119.4
C38 C37 H37 119.4
C39 C38 C33 118.2(3)
C39 C38 C37 123.2(3)
C33 C38 C37 118.7(3)
C40 C39 C38 122.8(3)
C40 C39 H39 118.6
C38 C39 H39 118.6
C39 C40 C31 119.1(3)
C39 C40 C11 121.2(3)
C31 C40 C11 119.6(3)
C15 O40 C41 116.4(3)
C42B C41 O40 124.3(12)
O40 C41 C42 111.1(3)
O40 C41 H41A 109.4
C42 C41 H41A 109.4
O40 C41 H41B 109.4
C42 C41 H41B 109.4
H41A C41 H41B 108.0
C42B C41 H41C 106.3
O40 C41 H41C 106.3
C42B C41 H41D 106.3
O40 C41 H41D 106.3
H41C C41 H41D 106.4
C41 C42 C43 112.0(4)
C41 C42 H42A 109.2
C43 C42 H42A 109.2
C41 C42 H42B 109.2
C43 C42 H42B 109.2
H42A C42 H42B 107.9
C42 C43 C44 117.1(5)
C42 C43 H43A 108.0
C44 C43 H43A 108.0
C42 C43 H43B 108.0
C44 C43 H43B 108.0
H43A C43 H43B 107.3
C43 C44 C45 110.9(5)
C43 C44 H44A 109.5
C45 C44 H44A 109.5
C43 C44 H44B 109.5
C45 C44 H44B 109.5
H44A C44 H44B 108.1
C46 C45 C44 111.2(6)
C46 C45 H45A 109.4
C44 C45 H45A 109.4
C46 C45 H45B 109.4
C44 C45 H45B 109.4
H45A C45 H45B 108.0
C45 C46 H46A 109.5
C45 C46 H46B 109.5
H46A C46 H46B 109.5
C45 C46 H46C 109.5
H46A C46 H46C 109.5
H46B C46 H46C 109.5
C16 O50 C51 116.9(2)
O50 C51 C52 108.5(3)
O50 C51 H51A 110.0
C52 C51 H51A 110.0
O50 C51 H51B 110.0
C52 C51 H51B 110.0
H51A C51 H51B 108.4
C51 C52 C53 111.8(3)
C51 C52 H52A 109.3
C53 C52 H52A 109.3
C51 C52 H52B 109.3
C53 C52 H52B 109.3
H52A C52 H52B 107.9
C52 C53 C54 114.2(4)
C52 C53 H53A 108.7
C54 C53 H53A 108.7
C52 C53 H53B 108.7
C54 C53 H53B 108.7
H53A C53 H53B 107.6
C55 C54 C53 116.6(5)
C55 C54 H54A 108.1
C53 C54 H54A 108.1
C55 C54 H54B 108.1
C53 C54 H54B 108.1
H54A C54 H54B 107.3
C54 C55 C56 113.5(6)
C54 C55 H55A 108.9
C56 C55 H55A 108.9
C54 C55 H55B 108.9
C56 C55 H55B 108.9
H55A C55 H55B 107.7
C55 C56 H56A 109.5
C55 C56 H56B 109.5
H56A C56 H56B 109.5
C55 C56 H56C 109.5
H56A C56 H56C 109.5
H56B C56 H56C 109.5
C25 O60 C61 115.7(2)
O60 C61 C62 109.6(3)
O60 C61 H61A 109.7
C62 C61 H61A 109.7
O60 C61 H61B 109.7
C62 C61 H61B 109.7
H61A C61 H61B 108.2
C61 C62 C63 112.4(5)
C61 C62 C63B 111.1(9)
C61 C62 H62A 109.1
C63 C62 H62A 109.1
C61 C62 H62B 109.1
C63 C62 H62B 109.1
H62A C62 H62B 107.9
C61 C62 H62C 109.4
C63B C62 H62C 109.4
C61 C62 H62D 109.4
C63B C62 H62D 109.4
H62C C62 H62D 108.0
C64 C63 C62 109.6(7)
C64 C63 H63A 109.8
C62 C63 H63A 109.8
C64 C63 H63B 109.8
C62 C63 H63B 109.8
H63A C63 H63B 108.2
C63 C64 C65 114.7(9)
C63 C64 H64A 108.6
C65 C64 H64A 108.6
C63 C64 H64B 108.6
C65 C64 H64B 108.6
H64A C64 H64B 107.6
C66 C65 C64 118.0(13)
C66 C65 H65A 107.8
C64 C65 H65A 107.8
C66 C65 H65B 107.8
C64 C65 H65B 107.8
H65A C65 H65B 107.1
C65 C66 H66A 109.5
C65 C66 H66B 109.5
H66A C66 H66B 109.5
C65 C66 H66C 109.5
H66A C66 H66C 109.5
H66B C66 H66C 109.5
C26 O70 C71 115.6(2)
O70 C71 C72 108.5(3)
O70 C71 H71A 110.0
C72 C71 H71A 110.0
O70 C71 H71B 110.0
C72 C71 H71B 110.0
H71A C71 H71B 108.4
C71 C72 C73 114.4(3)
C71 C72 H72A 108.6
C73 C72 H72A 108.6
C71 C72 H72B 108.6
C73 C72 H72B 108.6
H72A C72 H72B 107.6
C74B C73 C72 118.8(5)
C72 C73 C74 101.3(7)
C72 C73 H73A 111.5
C74 C73 H73A 111.5
C72 C73 H73B 111.5
C74 C73 H73B 111.5
H73A C73 H73B 109.3
C74B C73 H73C 107.6
C72 C73 H73C 107.6
C74B C73 H73D 107.6
C72 C73 H73D 107.6
H73C C73 H73D 107.1
C75 C74 C73 118.0(13)
C75 C74 H74A 107.8
C73 C74 H74A 107.8
C75 C74 H74B 107.8
C73 C74 H74B 107.8
H74A C74 H74B 107.1
C76 C75 C74 118.6(17)
C76 C75 H75A 107.7
C74 C75 H75A 107.7
C76 C75 H75B 107.7
C74 C75 H75B 107.7
H75A C75 H75B 107.1
C75 C76 H76A 109.5
C75 C76 H76B 109.5
H76A C76 H76B 109.5
C75 C76 H76C 109.5
H76A C76 H76C 109.5
H76B C76 H76C 109.5
C35 O80 C81 117.9(3)
O80 C81 C82 105.7(3)
O80 C81 H81A 110.6
C82 C81 H81A 110.6
O80 C81 H81B 110.6
C82 C81 H81B 110.6
H81A C81 H81B 108.7
C83 C82 C81 113.9(4)
C83 C82 H82A 108.8
C81 C82 H82A 108.8
C83 C82 H82B 108.8
C81 C82 H82B 108.8
H82A C82 H82B 107.7
C82 C83 C84 115.2(5)
C82 C83 H83A 108.5
C84 C83 H83A 108.5
C82 C83 H83B 108.5
C84 C83 H83B 108.5
H83A C83 H83B 107.5
C83 C84 C85 112.6(6)
C83 C84 H84A 109.1
C85 C84 H84A 109.1
C83 C84 H84B 109.1
C85 C84 H84B 109.1
H84A C84 H84B 107.8
C86 C85 C84 115.3(8)
C86 C85 H85A 108.5
C84 C85 H85A 108.5
C86 C85 H85B 108.5
C84 C85 H85B 108.5
H85A C85 H85B 107.5
C85 C86 H86A 109.5
C85 C86 H86B 109.5
H86A C86 H86B 109.5
C85 C86 H86C 109.5
H86A C86 H86C 109.5
H86B C86 H86C 109.5
C36 O90 C91 117.8(3)
O90 C91 C92 107.7(3)
O90 C91 H91A 110.2
C92 C91 H91A 110.2
O90 C91 H91B 110.2
C92 C91 H91B 110.2
H91A C91 H91B 108.5
C91 C92 C93 112.5(3)
C91 C92 H92A 109.1
C93 C92 H92A 109.1
C91 C92 H92B 109.1
C93 C92 H92B 109.1
H92A C92 H92B 107.8
C92 C93 C94 114.5(3)
C92 C93 H93A 108.6
C94 C93 H93A 108.6
C92 C93 H93B 108.6
C94 C93 H93B 108.6
H93A C93 H93B 107.6
C93 C94 C95 113.7(4)
C93 C94 H94A 108.8
C95 C94 H94A 108.8
C93 C94 H94B 108.8
C95 C94 H94B 108.8
H94A C94 H94B 107.7
C96 C95 C94 113.6(5)
C96 C95 H95A 108.8
C94 C95 H95A 108.8
C96 C95 H95B 108.8
C94 C95 H95B 108.8
H95A C95 H95B 107.7
C95 C96 H96A 109.5
C95 C96 H96B 109.5
H96A C96 H96B 109.5
C95 C96 H96C 109.5
H96A C96 H96C 109.5
H96B C96 H96C 109.5
C73 C74B C75B 114.5(9)
C73 C74B H74C 108.6
C75B C74B H74C 108.6
C73 C74B H74D 108.6
C75B C74B H74D 108.6
H74C C74B H74D 107.6
C76B C75B C74B 118.6(10)
C76B C75B H75C 107.7
C74B C75B H75C 107.7
C76B C75B H75D 107.7
C74B C75B H75D 107.7
H75C C75B H75D 107.1
C75B C76B H76D 109.5
C75B C76B H76E 109.5
H76D C76B H76E 109.5
C75B C76B H76F 109.5
H76D C76B H76F 109.5
H76E C76B H76F 109.5
C64B C63B C62 120.3(13)
C64B C63B H63C 107.3
C62 C63B H63C 107.3
C64B C63B H63D 107.3
C62 C63B H63D 107.3
H63C C63B H63D 106.9
C63B C64B C65B 127.3(14)
C63B C64B H64C 105.5
C65B C64B H64C 105.5
C63B C64B H64D 105.5
C65B C64B H64D 105.5
H64C C64B H64D 106.1
C66B C65B C64B 111.1(16)
C66B C65B H65C 109.4
C64B C65B H65C 109.4
C66B C65B H65D 109.4
C64B C65B H65D 109.4
H65C C65B H65D 108.0
C65B C66B H66D 109.5
C65B C66B H66E 109.5
H66D C66B H66E 109.5
C65B C66B H66F 109.5
H66D C66B H66F 109.5
H66E C66B H66F 109.5
C41 C42B C43B 115(2)
C41 C42B H42C 108.6
C43B C42B H42C 108.6
C41 C42B H42D 108.6
C43B C42B H42D 108.6
H42C C42B H42D 107.5
C44B C43B C42B 111(2)
C44B C43B H43C 109.5
C42B C43B H43C 109.5
C44B C43B H43D 109.5
C42B C43B H43D 109.5
H43C C43B H43D 108.1
C45B C44B C43B 117(2)
C45B C44B H44C 108.2
C43B C44B H44C 108.1
C45B C44B H44D 108.1
C43B C44B H44D 108.1
H44C C44B H44D 107.3
C46B C45B C44B 118(2)
C46B C45B H45C 107.8
C44B C45B H45C 107.8
C46B C45B H45D 107.8
C44B C45B H45D 107.8
H45C C45B H45D 107.2
C45B C46B H46D 109.5
C45B C46B H46E 109.5
H46D C46B H46E 109.5
C45B C46B H46F 109.5
H46D C46B H46F 109.5
H46E C46B H46F 109.5

loop_
_geom_bond_atom_site_label_1
_geom_bond_atom_site_label_2
_geom_bond_distance
C11 C12 1.380(4)
C11 C20 1.427(4)
C11 C40 1.477(4)
C12 C13 1.403(4)
C12 H12 0.9500
C13 C14 1.416(4)
C13 C18 1.420(4)
C14 C15 1.365(4)
C14 H14 0.9500
C15 O40 1.366(4)
C15 C16 1.429(5)
C16 C17 1.361(4)
C16 O50 1.374(4)
C17 C18 1.423(4)
C17 H17 0.9500
C18 C19 1.404(4)
C19 C20 1.389(4)
C19 H19 0.9500
C20 C21 1.474(4)
C21 C22 1.390(4)
C21 C30 1.433(4)
C22 C23 1.394(4)
C22 H22 0.9500
C23 C24 1.415(4)
C23 C28 1.418(4)
C24 C25 1.363(4)
C24 H24 0.9500
C25 O60 1.374(4)
C25 C26 1.428(4)
C26 C27 1.353(4)
C26 O70 1.372(4)
C27 C28 1.412(4)
C27 H27 0.9500
C28 C29 1.394(4)
C29 C30 1.383(4)
C29 H29 0.9500
C30 C31 1.473(4)
C31 C32 1.391(4)
C31 C40 1.419(4)
C32 C33 1.398(4)
C32 H32 0.9500
C33 C34 1.420(4)
C33 C38 1.420(4)
C34 C35 1.351(4)
C34 H34 0.9500
C35 O80 1.374(4)
C35 C36 1.434(5)
C36 C37 1.356(4)
C36 O90 1.367(4)
C37 C38 1.421(4)
C37 H37 0.9500
C38 C39 1.403(4)
C39 C40 1.385(4)
C39 H39 0.9500
O40 C41 1.447(4)
C41 C42B 1.403(14)
C41 C42 1.475(5)
C41 H41A 0.9900
C41 H41B 0.9900
C41 H41C 0.9900
C41 H41D 0.9900
C42 C43 1.516(6)
C42 H42A 0.9900
C42 H42B 0.9900
C43 C44 1.521(7)
C43 H43A 0.9900
C43 H43B 0.9900
C44 C45 1.548(7)
C44 H44A 0.9900
C44 H44B 0.9900
C45 C46 1.489(8)
C45 H45A 0.9900
C45 H45B 0.9900
C46 H46A 0.9800
C46 H46B 0.9800
C46 H46C 0.9800
O50 C51 1.429(4)
C51 C52 1.507(4)
C51 H51A 0.9900
C51 H51B 0.9900
C52 C53 1.516(5)
C52 H52A 0.9900
C52 H52B 0.9900
C53 C54 1.520(6)
C53 H53A 0.9900
C53 H53B 0.9900
C54 C55 1.475(6)
C54 H54A 0.9900
C54 H54B 0.9900
C55 C56 1.503(8)
C55 H55A 0.9900
C55 H55B 0.9900
C56 H56A 0.9800
C56 H56B 0.9800
C56 H56C 0.9800
O60 C61 1.439(4)
C61 C62 1.499(5)
C61 H61A 0.9900
C61 H61B 0.9900
C62 C63 1.532(7)
C62 C63B 1.552(12)
C62 H62A 0.9900
C62 H62B 0.9900
C62 H62C 0.9900
C62 H62D 0.9900
C63 C64 1.516(10)
C63 H63A 0.9900
C63 H63B 0.9900
C64 C65 1.529(11)
C64 H64A 0.9900
C64 H64B 0.9900
C65 C66 1.434(13)
C65 H65A 0.9900
C65 H65B 0.9900
C66 H66A 0.9800
C66 H66B 0.9800
C66 H66C 0.9800
O70 C71 1.442(4)
C71 C72 1.505(4)
C71 H71A 0.9900
C71 H71B 0.9900
C72 C73 1.514(5)
C72 H72A 0.9900
C72 H72B 0.9900
C73 C74B 1.497(8)
C73 C74 1.576(13)
C73 H73A 0.9900
C73 H73B 0.9900
C73 H73C 0.9900
C73 H73D 0.9900
C74 C75 1.508(14)
C74 H74A 0.9900
C74 H74B 0.9900
C75 C76 1.412(14)
C75 H75A 0.9900
C75 H75B 0.9900
C76 H76A 0.9800
C76 H76B 0.9800
C76 H76C 0.9800
O80 C81 1.420(4)
C81 C82 1.513(5)
C81 H81A 0.9900
C81 H81B 0.9900
C82 C83 1.493(6)
C82 H82A 0.9900
C82 H82B 0.9900
C83 C84 1.521(7)
C83 H83A 0.9900
C83 H83B 0.9900
C84 C85 1.528(8)
C84 H84A 0.9900
C84 H84B 0.9900
C85 C86 1.412(9)
C85 H85A 0.9900
C85 H85B 0.9900
C86 H86A 0.9800
C86 H86B 0.9800
C86 H86C 0.9800
O90 C91 1.420(4)
C91 C92 1.497(5)
C91 H91A 0.9900
C91 H91B 0.9900
C92 C93 1.514(5)
C92 H92A 0.9900
C92 H92B 0.9900
C93 C94 1.516(5)
C93 H93A 0.9900
C93 H93B 0.9900
C94 C95 1.518(6)
C94 H94A 0.9900
C94 H94B 0.9900
C95 C96 1.501(6)
C95 H95A 0.9900
C95 H95B 0.9900
C96 H96A 0.9800
C96 H96B 0.9800
C96 H96C 0.9800
C74B C75B 1.525(11)
C74B H74C 0.9900
C74B H74D 0.9900
C75B C76B 1.394(11)
C75B H75C 0.9900
C75B H75D 0.9900
C76B H76D 0.9800
C76B H76E 0.9800
C76B H76F 0.9800
C63B C64B 1.482(14)
C63B H63C 0.9900
C63B H63D 0.9900
C64B C65B 1.563(13)
C64B H64C 0.9900
C64B H64D 0.9900
C65B C66B 1.476(15)
C65B H65C 0.9900
C65B H65D 0.9900
C66B H66D 0.9800
C66B H66E 0.9800
C66B H66F 0.9800
C42B C43B 1.524(15)
C42B H42C 0.9900
C42B H42D 0.9900
C43B C44B 1.514(16)
C43B H43C 0.9900
C43B H43D 0.9900
C44B C45B 1.506(16)
C44B H44C 0.9900
C44B H44D 0.9900
C45B C46B 1.451(16)
C45B H45C 0.9900
C45B H45D 0.9900
C46B H46D 0.9800
C46B H46E 0.9800
C46B H46F 0.9800

loop_
_geom_torsion_atom_site_label_1
_geom_torsion_atom_site_label_2
_geom_torsion_atom_site_label_3
_geom_torsion_atom_site_label_4
_geom_torsion
C20 C11 C12 C13 -1.6(5)
C40 C11 C12 C13 176.2(3)
C11 C12 C13 C14 177.8(3)
C11 C12 C13 C18 -2.0(5)
C12 C13 C14 C15 -178.3(3)
C18 C13 C14 C15 1.5(5)
C13 C14 C15 O40 177.5(3)
C13 C14 C15 C16 -2.5(5)
C14 C15 C16 C17 1.4(5)
O40 C15 C16 C17 -178.6(3)
C14 C15 C16 O50 -178.8(3)
O40 C15 C16 O50 1.2(4)
O50 C16 C17 C18 -179.1(3)
C15 C16 C17 C18 0.8(5)
C12 C13 C18 C19 2.5(5)
C14 C13 C18 C19 -177.4(3)
C12 C13 C18 C17 -179.6(3)
C14 C13 C18 C17 0.6(5)
C16 C17 C18 C19 176.1(3)
C16 C17 C18 C13 -1.7(5)
C13 C18 C19 C20 0.7(5)
C17 C18 C19 C20 -177.1(3)
C18 C19 C20 C11 -4.3(5)
C18 C19 C20 C21 174.6(3)
C12 C11 C20 C19 4.7(5)
C40 C11 C20 C19 -173.1(3)
C12 C11 C20 C21 -174.2(3)
C40 C11 C20 C21 7.9(5)
C19 C20 C21 C22 -6.1(5)
C11 C20 C21 C22 172.8(3)
C19 C20 C21 C30 175.5(3)
C11 C20 C21 C30 -5.6(5)
C30 C21 C22 C23 -2.2(5)
C20 C21 C22 C23 179.3(3)
C21 C22 C23 C24 -177.5(3)
C21 C22 C23 C28 1.2(5)
C22 C23 C24 C25 177.0(3)
C28 C23 C24 C25 -1.7(5)
C23 C24 C25 O60 -177.9(3)
C23 C24 C25 C26 1.7(5)
C24 C25 C26 C27 0.0(5)
O60 C25 C26 C27 179.7(3)
C24 C25 C26 O70 -179.0(3)
O60 C25 C26 O70 0.6(4)
O70 C26 C27 C28 177.3(3)
C25 C26 C27 C28 -1.6(5)
C26 C27 C28 C29 -177.9(3)
C26 C27 C28 C23 1.6(5)
C22 C23 C28 C29 0.8(5)
C24 C23 C28 C29 179.6(3)
C22 C23 C28 C27 -178.7(3)
C24 C23 C28 C27 0.1(5)
C27 C28 C29 C30 177.6(3)
C23 C28 C29 C30 -1.8(5)
C28 C29 C30 C21 0.8(5)
C28 C29 C30 C31 -179.0(3)
C22 C21 C30 C29 1.2(5)
C20 C21 C30 C29 179.7(3)
C22 C21 C30 C31 -179.0(3)
C20 C21 C30 C31 -0.5(5)
C29 C30 C31 C32 3.9(5)
C21 C30 C31 C32 -175.9(3)
C29 C30 C31 C40 -175.8(3)
C21 C30 C31 C40 4.4(5)
C40 C31 C32 C33 1.8(5)
C30 C31 C32 C33 -178.0(3)
C31 C32 C33 C34 179.0(3)
C31 C32 C33 C38 -2.1(5)
C32 C33 C34 C35 179.5(3)
C38 C33 C34 C35 0.6(5)
C33 C34 C35 O80 -178.9(3)
C33 C34 C35 C36 -0.6(6)
C34 C35 C36 C37 -0.2(5)
O80 C35 C36 C37 178.3(3)
C34 C35 C36 O90 178.9(3)
O80 C35 C36 O90 -2.6(5)
O90 C36 C37 C38 -178.0(3)
C35 C36 C37 C38 1.0(5)
C32 C33 C38 C39 0.7(5)
C34 C33 C38 C39 179.6(3)
C32 C33 C38 C37 -178.7(3)
C34 C33 C38 C37 0.2(5)
C36 C37 C38 C39 179.7(3)
C36 C37 C38 C33 -1.0(5)
C33 C38 C39 C40 1.0(5)
C37 C38 C39 C40 -179.6(3)
C38 C39 C40 C31 -1.4(5)
C38 C39 C40 C11 -179.6(3)
C32 C31 C40 C39 0.0(5)
C30 C31 C40 C39 179.7(3)
C32 C31 C40 C11 178.2(3)
C30 C31 C40 C11 -2.1(5)
C12 C11 C40 C39 -3.7(5)
C20 C11 C40 C39 174.0(3)
C12 C11 C40 C31 178.1(3)
C20 C11 C40 C31 -4.1(5)
C14 C15 O40 C41 -4.2(5)
C16 C15 O40 C41 175.8(3)
C15 O40 C41 C42B -103.6(15)
C15 O40 C41 C42 -168.4(4)
O40 C41 C42 C43 -172.2(4)
C41 C42 C43 C44 -67.0(6)
C42 C43 C44 C45 -175.9(5)
C43 C44 C45 C46 -173.4(7)
C17 C16 O50 C51 0.5(5)
C15 C16 O50 C51 -179.4(3)
C16 O50 C51 C52 -176.6(3)
O50 C51 C52 C53 -177.5(3)
C51 C52 C53 C54 -67.3(5)
C52 C53 C54 C55 -178.0(5)
C53 C54 C55 C56 -173.4(6)
C24 C25 O60 C61 0.9(5)
C26 C25 O60 C61 -178.8(3)
C25 O60 C61 C62 -179.1(3)
O60 C61 C62 C63 170.1(4)
O60 C61 C62 C63B -161.3(10)
C61 C62 C63 C64 72.7(9)
C62 C63 C64 C65 -175.3(11)
C63 C64 C65 C66 -33(3)
C27 C26 O70 C71 -1.8(5)
C25 C26 O70 C71 177.2(3)
C26 O70 C71 C72 -178.0(3)
O70 C71 C72 C73 67.3(4)
C71 C72 C73 C74B 174.9(8)
C71 C72 C73 C74 172.9(17)
C72 C73 C74 C75 -164(3)
C73 C74 C75 C76 -32(4)
C34 C35 O80 C81 1.6(6)
C36 C35 O80 C81 -176.8(3)
C35 O80 C81 C82 170.2(3)
O80 C81 C82 C83 64.9(5)
C81 C82 C83 C84 -177.0(5)
C82 C83 C84 C85 -178.1(6)
C83 C84 C85 C86 -178.5(8)
C37 C36 O90 C91 0.8(5)
C35 C36 O90 C91 -178.2(3)
C36 O90 C91 C92 172.4(3)
O90 C91 C92 C93 -175.9(3)
C91 C92 C93 C94 177.3(4)
C92 C93 C94 C95 -172.7(5)
C93 C94 C95 C96 178.4(6)
C72 C73 C74B C75B 169.4(10)
C73 C74B C75B C76B 157.0(13)
C61 C62 C63B C64B -48(3)
C62 C63B C64B C65B -171.2(19)
C63B C64B C65B C66B 13(4)
O40 C41 C42B C43B -130(2)
C41 C42B C43B C44B -100(3)
C42B C43B C44B C45B -101(4)
C43B C44B C45B C46B -146(5)
